data_7238931
loop_
_publ_author_name
'Markoulides, Marios S.'
'Ioannou, Georgios I.'
'Manos, Manolis J.'
'Chronakis, Nikos'

_publ_section_title
;
 One-pot thermally chemocontrolled double Diels--Alder strategies. A route
 to [4 + 2] functionalisation/[4 + 2] derivatization of C60
;
_journal_issue 14
_journal_name_full 'RSC Advances'
_journal_page_first 4750
_journal_paper_doi 10.1039/c3ra23327h
_journal_volume 3
_journal_year 2013
_chemical_formula_moiety 'C18 H20 O8'
_chemical_formula_sum 'C18 H20 O8'
_chemical_formula_weight 364.34
_space_group_IT_number 2
_space_group_name_Hall '-P 1'
_space_group_name_H-M_alt 'P -1'
_symmetry_cell_setting triclinic
_symmetry_space_group_name_H-M 'P -1'
_atom_sites_solution_hydrogens geom
_atom_sites_solution_primary direct
_atom_sites_solution_secondary difmap
_audit_creation_method SHELXL-97
_cell_angle_alpha 109.989(6)
_cell_angle_beta 95.075(7)
_cell_angle_gamma 94.816(5)
_cell_formula_units_Z 2
_cell_length_a 5.2551(4)
_cell_length_b 12.1219(7)
_cell_length_c 14.2706(12)
_cell_measurement_reflns_used 2253
_cell_measurement_temperature 100(2)
_cell_measurement_theta_max 28.9165
_cell_measurement_theta_min 2.9502
_cell_volume 844.59(11)
_computing_cell_refinement 'CrysAlis RED'
_computing_data_collection 'CrysAlis CCD'
_computing_data_reduction 'CrysAlis RED'
_computing_molecular_graphics
;
DIAMOND (Brandenburg, 2006)
MERCURY (Bruno et al. 2002)
;
_computing_publication_material 'WINGX (Farrugia, 1999)'
_computing_structure_refinement 'SHELXL-97 (Sheldrick, 1997)'
_computing_structure_solution 'SHELXL-97 (Sheldrick, 1997)'
_diffrn_ambient_temperature 100(2)
_diffrn_detector_area_resol_mean 10.4223
_diffrn_measured_fraction_theta_full 0.998
_diffrn_measured_fraction_theta_max 0.998
_diffrn_measurement_device_type 'SuperNova, Dual, Cu at zero, Atlas'
_diffrn_measurement_method '\w scans'
_diffrn_radiation_monochromator mirror
_diffrn_radiation_source 'SuperNova (Mo) X-ray Source'
_diffrn_radiation_type MoK\a
_diffrn_radiation_wavelength 0.71073
_diffrn_reflns_av_R_equivalents 0.0222
_diffrn_reflns_av_sigmaI/netI 0.0362
_diffrn_reflns_limit_h_max 6
_diffrn_reflns_limit_h_min -6
_diffrn_reflns_limit_k_max 14
_diffrn_reflns_limit_k_min -14
_diffrn_reflns_limit_l_max 16
_diffrn_reflns_limit_l_min -15
_diffrn_reflns_number 5193
_diffrn_reflns_theta_full 25.00
_diffrn_reflns_theta_max 25.00
_diffrn_reflns_theta_min 2.96
_exptl_absorpt_coefficient_mu 0.114
_exptl_absorpt_correction_T_max 1.00000
_exptl_absorpt_correction_T_min 0.85377
_exptl_absorpt_correction_type multi-scan
_exptl_absorpt_process_details 'Empirical absorption correction (CrysAlis RED, Oxford Diffraction)'
_exptl_crystal_colour colorless
_exptl_crystal_density_diffrn 1.433
_exptl_crystal_density_method 'not measured'
_exptl_crystal_description needle
_exptl_crystal_F_000 384
_exptl_crystal_size_max 0.10
_exptl_crystal_size_mid 0.04
_exptl_crystal_size_min 0.03
_refine_diff_density_max 0.267
_refine_diff_density_min -0.229
_refine_diff_density_rms 0.052
_refine_ls_extinction_method none
_refine_ls_goodness_of_fit_ref 1.053
_refine_ls_hydrogen_treatment constr
_refine_ls_matrix_type full
_refine_ls_number_parameters 235
_refine_ls_number_reflns 2969
_refine_ls_number_restraints 0
_refine_ls_restrained_S_all 1.053
_refine_ls_R_factor_all 0.0545
_refine_ls_R_factor_gt 0.0436
_refine_ls_shift/su_max 0.009
_refine_ls_shift/su_mean 0.002
_refine_ls_structure_factor_coef Fsqd
_refine_ls_weighting_details 'calc w=1/[\s^2^(Fo^2^)+(0.0588P)^2^+0.3534P] where P=(Fo^2^+2Fc^2^)/3'
_refine_ls_weighting_scheme calc
_refine_ls_wR_factor_gt 0.1197
_refine_ls_wR_factor_ref 0.1272
_reflns_number_gt 2441
_reflns_number_total 2969
_reflns_threshold_expression >2sigma(I)
_cod_data_source_file c3ra23327h.txt
_cod_data_source_block shelxl
_cod_depositor_comments
;
The following automatic conversions were performed:

data item '_symmetry_cell_setting' value 'Triclinic' was changed to
'triclinic' in accordance with the
/home/saulius/struct/COD-crude-data/automatic-downloads/DataCite-retrospective/RSC/depositions/lib/dictionaries/cif_core.dic
dictionary named 'cif_core.dic' version 2.4.2 last updated on
2011-04-26.

Automatic conversion script
Id: cif_fix_values 6909 2019-04-08 15:41:33Z antanas 
;
_cod_original_cell_volume 844.60(11)
_cod_database_code 7238931

loop_
_symmetry_equiv_pos_as_xyz
'x, y, z'
'-x, -y, -z'

loop_
_atom_site_label
_atom_site_type_symbol
_atom_site_fract_x
_atom_site_fract_y
_atom_site_fract_z
_atom_site_U_iso_or_equiv
_atom_site_adp_type
_atom_site_occupancy
_atom_site_symmetry_multiplicity
_atom_site_calc_flag
_atom_site_refinement_flags
O1 O 0.5931(3) 0.18226(11) 0.08034(10) 0.0250(3) Uani 1 1 d .
O2 O 0.4441(3) 0.34523(12) 0.17797(10) 0.0281(3) Uani 1 1 d .
O3 O 0.2137(3) 0.22282(11) -0.05326(9) 0.0232(3) Uani 1 1 d .
O4 O 0.3356(3) 0.22042(13) -0.19990(10) 0.0360(4) Uani 1 1 d .
O5 O 0.0330(3) 0.35355(12) 0.66948(10) 0.0319(4) Uani 1 1 d .
O6 O 0.2725(2) 0.27873(11) 0.54606(10) 0.0242(3) Uani 1 1 d .
O7 O 0.0487(3) 0.12655(12) 0.30381(10) 0.0298(4) Uani 1 1 d .
O8 O -0.0824(3) 0.29789(11) 0.39455(10) 0.0254(3) Uani 1 1 d .
C1 C 0.9612(4) 0.49105(15) -0.04808(13) 0.0180(4) Uani 1 1 d .
C2 C 0.9052(4) 0.44387(16) 0.10503(13) 0.0197(4) Uani 1 1 d .
H2A H 1.0281 0.4016 0.1296 0.024 Uiso 1 1 calc R
H2B H 0.8484 0.5010 0.1631 0.024 Uiso 1 1 calc R
C3 C 0.6790(4) 0.35801(15) 0.04608(13) 0.0176(4) Uani 1 1 d .
C4 C 0.5971(4) 0.34170(15) -0.04981(13) 0.0180(4) Uani 1 1 d .
C5 C 0.7354(4) 0.40482(16) -0.10727(13) 0.0192(4) Uani 1 1 d .
H5A H 0.7937 0.3466 -0.1642 0.023 Uiso 1 1 calc R
H5B H 0.6146 0.4466 -0.1335 0.023 Uiso 1 1 calc R
C6 C 0.3730(4) 0.25593(15) -0.10956(14) 0.0200(4) Uani 1 1 d .
C7 C 0.0090(4) 0.12927(16) -0.10814(15) 0.0255(5) Uani 1 1 d .
H7A H -0.0946 0.1116 -0.0618 0.038 Uiso 1 1 calc R
H7B H 0.0819 0.0598 -0.1453 0.038 Uiso 1 1 calc R
H7C H -0.0961 0.1544 -0.1538 0.038 Uiso 1 1 calc R
C8 C 0.5526(4) 0.29612(16) 0.10741(13) 0.0200(4) Uani 1 1 d .
C9 C 0.4692(4) 0.11824(19) 0.13624(17) 0.0340(5) Uani 1 1 d .
H9A H 0.5058 0.0377 0.1124 0.051 Uiso 1 1 calc R
H9B H 0.2866 0.1199 0.1271 0.051 Uiso 1 1 calc R
H9C H 0.5331 0.1546 0.2063 0.051 Uiso 1 1 calc R
C10 C -0.6090(4) -0.03086(16) 0.61533(13) 0.0212(4) Uani 1 1 d .
H10A H -0.4835 -0.0573 0.6543 0.025 Uiso 1 1 calc R
H10B H -0.6881 0.0310 0.6622 0.025 Uiso 1 1 calc R
C11 C -0.1890(4) 0.13159(15) 0.43925(13) 0.0188(4) Uani 1 1 d .
C12 C -0.1289(4) 0.17153(15) 0.53961(13) 0.0188(4) Uani 1 1 d .
C13 C -0.2658(4) 0.11998(16) 0.60478(13) 0.0201(4) Uani 1 1 d .
H13A H -0.3420 0.1821 0.6526 0.024 Uiso 1 1 calc R
H13B H -0.1406 0.0920 0.6427 0.024 Uiso 1 1 calc R
C14 C -0.4717(4) 0.02059(15) 0.55005(13) 0.0182(4) Uani 1 1 d .
C15 C 0.0641(4) 0.27683(16) 0.59315(13) 0.0204(4) Uani 1 1 d .
C16 C 0.4482(4) 0.38696(17) 0.58737(16) 0.0308(5) Uani 1 1 d .
H16A H 0.5910 0.3809 0.5491 0.046 Uiso 1 1 calc R
H16B H 0.5099 0.3996 0.6560 0.046 Uiso 1 1 calc R
H16C H 0.3603 0.4522 0.5844 0.046 Uiso 1 1 calc R
C17 C -0.0573(4) 0.18344(16) 0.37312(13) 0.0204(4) Uani 1 1 d .
C18 C 0.0538(4) 0.35314(19) 0.33488(16) 0.0336(5) Uani 1 1 d .
H18A H 0.0269 0.4349 0.3548 0.050 Uiso 1 1 calc R
H18B H -0.0098 0.3137 0.2651 0.050 Uiso 1 1 calc R
H18C H 0.2344 0.3473 0.3453 0.050 Uiso 1 1 calc R

loop_
_atom_site_aniso_label
_atom_site_aniso_U_11
_atom_site_aniso_U_22
_atom_site_aniso_U_33
_atom_site_aniso_U_23
_atom_site_aniso_U_13
_atom_site_aniso_U_12
O1 0.0274(8) 0.0225(7) 0.0301(8) 0.0146(6) 0.0094(6) 0.0016(6)
O2 0.0310(8) 0.0301(8) 0.0228(7) 0.0078(6) 0.0125(6) -0.0014(6)
O3 0.0221(7) 0.0247(7) 0.0193(7) 0.0047(6) 0.0051(5) -0.0060(5)
O4 0.0385(9) 0.0428(9) 0.0173(8) 0.0026(7) 0.0057(6) -0.0140(7)
O5 0.0355(9) 0.0289(8) 0.0220(8) -0.0014(6) 0.0073(6) -0.0066(6)
O6 0.0200(7) 0.0209(7) 0.0288(7) 0.0055(6) 0.0058(6) -0.0022(5)
O7 0.0354(9) 0.0267(7) 0.0240(7) 0.0037(6) 0.0140(6) -0.0031(6)
O8 0.0288(8) 0.0235(7) 0.0312(8) 0.0162(6) 0.0135(6) 0.0044(6)
C1 0.0208(10) 0.0170(9) 0.0171(9) 0.0060(7) 0.0060(7) 0.0033(7)
C2 0.0210(10) 0.0223(9) 0.0157(9) 0.0072(8) 0.0030(7) -0.0005(7)
C3 0.0199(10) 0.0167(9) 0.0173(9) 0.0058(7) 0.0072(7) 0.0039(7)
C4 0.0209(10) 0.0156(9) 0.0170(9) 0.0043(7) 0.0059(7) 0.0032(7)
C5 0.0216(10) 0.0198(9) 0.0152(9) 0.0050(8) 0.0037(7) 0.0009(7)
C6 0.0216(10) 0.0179(9) 0.0199(10) 0.0055(8) 0.0061(8) 0.0012(7)
C7 0.0217(10) 0.0195(9) 0.0298(11) 0.0025(8) 0.0068(8) -0.0048(8)
C8 0.0181(9) 0.0228(10) 0.0178(9) 0.0065(8) 0.0013(8) -0.0006(7)
C9 0.0360(13) 0.0340(11) 0.0405(13) 0.0254(10) 0.0077(10) -0.0045(9)
C10 0.0263(11) 0.0204(9) 0.0160(9) 0.0061(8) 0.0043(8) -0.0016(8)
C11 0.0204(10) 0.0171(9) 0.0200(9) 0.0068(8) 0.0060(7) 0.0037(7)
C12 0.0195(10) 0.0175(9) 0.0187(9) 0.0053(8) 0.0035(7) 0.0022(7)
C13 0.0238(10) 0.0201(9) 0.0157(9) 0.0058(8) 0.0037(8) -0.0006(8)
C14 0.0210(10) 0.0166(9) 0.0182(9) 0.0070(7) 0.0045(7) 0.0028(7)
C15 0.0225(10) 0.0207(9) 0.0183(9) 0.0075(8) 0.0025(8) 0.0009(8)
C16 0.0211(11) 0.0262(10) 0.0404(12) 0.0076(9) 0.0053(9) -0.0064(8)
C17 0.0191(10) 0.0219(10) 0.0187(10) 0.0062(8) 0.0010(8) -0.0011(7)
C18 0.0372(13) 0.0345(12) 0.0390(12) 0.0242(10) 0.0135(10) 0.0008(10)

loop_
_atom_type_symbol
_atom_type_description
_atom_type_scat_dispersion_real
_atom_type_scat_dispersion_imag
_atom_type_scat_source
C C 0.0033 0.0016 'International Tables Vol C Tables 4.2.6.8 and 6.1.1.4'
H H 0.0000 0.0000 'International Tables Vol C Tables 4.2.6.8 and 6.1.1.4'
O O 0.0106 0.0060 'International Tables Vol C Tables 4.2.6.8 and 6.1.1.4'

loop_
_geom_angle_atom_site_label_1
_geom_angle_atom_site_label_2
_geom_angle_atom_site_label_3
_geom_angle
_geom_angle_site_symmetry_1
_geom_angle_site_symmetry_3
C8 O1 C9 114.33(16) . .
C6 O3 C7 115.46(14) . .
C15 O6 C16 115.00(15) . .
C17 O8 C18 114.50(15) . .
C1 C1 C2 122.3(2) 2_765 2_765
C1 C1 C5 123.1(2) 2_765 .
C2 C1 C5 114.62(15) 2_765 .
C3 C2 C1 114.67(15) . 2_765
C3 C2 H2A 108.6 . .
C1 C2 H2A 108.6 2_765 .
C3 C2 H2B 108.6 . .
C1 C2 H2B 108.6 2_765 .
H2A C2 H2B 107.6 . .
C4 C3 C2 123.16(16) . .
C4 C3 C8 124.71(17) . .
C2 C3 C8 112.11(15) . .
C3 C4 C6 123.68(17) . .
C3 C4 C5 121.94(17) . .
C6 C4 C5 114.30(15) . .
C1 C5 C4 114.78(15) . .
C1 C5 H5A 108.6 . .
C4 C5 H5A 108.6 . .
C1 C5 H5B 108.6 . .
C4 C5 H5B 108.6 . .
H5A C5 H5B 107.5 . .
O4 C6 O3 122.95(17) . .
O4 C6 C4 123.48(17) . .
O3 C6 C4 113.56(15) . .
O3 C7 H7A 109.5 . .
O3 C7 H7B 109.5 . .
H7A C7 H7B 109.5 . .
O3 C7 H7C 109.5 . .
H7A C7 H7C 109.5 . .
H7B C7 H7C 109.5 . .
O2 C8 O1 123.69(17) . .
O2 C8 C3 123.59(17) . .
O1 C8 C3 112.48(16) . .
O1 C9 H9A 109.5 . .
O1 C9 H9B 109.5 . .
H9A C9 H9B 109.5 . .
O1 C9 H9C 109.5 . .
H9A C9 H9C 109.5 . .
H9B C9 H9C 109.5 . .
C11 C10 C14 114.92(16) 2_456 .
C11 C10 H10A 108.5 2_456 .
C14 C10 H10A 108.5 . .
C11 C10 H10B 108.5 2_456 .
C14 C10 H10B 108.5 . .
H10A C10 H10B 107.5 . .
C12 C11 C10 122.85(17) . 2_456
C12 C11 C17 122.92(17) . .
C10 C11 C17 114.23(15) 2_456 .
C11 C12 C13 122.19(17) . .
C11 C12 C15 121.84(17) . .
C13 C12 C15 115.77(15) . .
C12 C13 C14 114.83(15) . .
C12 C13 H13A 108.6 . .
C14 C13 H13A 108.6 . .
C12 C13 H13B 108.6 . .
C14 C13 H13B 108.6 . .
H13A C13 H13B 107.5 . .
C14 C14 C13 123.0(2) 2_456 .
C14 C14 C10 122.2(2) 2_456 .
C13 C14 C10 114.82(15) . .
O5 C15 O6 123.44(17) . .
O5 C15 C12 123.48(18) . .
O6 C15 C12 113.06(16) . .
O6 C16 H16A 109.5 . .
O6 C16 H16B 109.5 . .
H16A C16 H16B 109.5 . .
O6 C16 H16C 109.5 . .
H16A C16 H16C 109.5 . .
H16B C16 H16C 109.5 . .
O7 C17 O8 123.49(17) . .
O7 C17 C11 123.56(17) . .
O8 C17 C11 112.82(16) . .
O8 C18 H18A 109.5 . .
O8 C18 H18B 109.5 . .
H18A C18 H18B 109.5 . .
O8 C18 H18C 109.5 . .
H18A C18 H18C 109.5 . .
H18B C18 H18C 109.5 . .

loop_
_geom_bond_atom_site_label_1
_geom_bond_atom_site_label_2
_geom_bond_distance
_geom_bond_site_symmetry_2
O1 C8 1.341(2) .
O1 C9 1.447(2) .
O2 C8 1.201(2) .
O3 C6 1.338(2) .
O3 C7 1.447(2) .
O4 C6 1.203(2) .
O5 C15 1.201(2) .
O6 C15 1.337(2) .
O6 C16 1.447(2) .
O7 C17 1.208(2) .
O8 C17 1.336(2) .
O8 C18 1.450(2) .
C1 C1 1.334(4) 2_765
C1 C2 1.491(3) 2_765
C1 C5 1.492(3) .
C2 C3 1.490(3) .
C2 C1 1.491(3) 2_765
C2 H2A 0.9700 .
C2 H2B 0.9700 .
C3 C4 1.339(3) .
C3 C8 1.496(2) .
C4 C6 1.485(3) .
C4 C5 1.492(2) .
C5 H5A 0.9700 .
C5 H5B 0.9700 .
C7 H7A 0.9600 .
C7 H7B 0.9600 .
C7 H7C 0.9600 .
C9 H9A 0.9600 .
C9 H9B 0.9600 .
C9 H9C 0.9600 .
C10 C11 1.487(3) 2_456
C10 C14 1.490(3) .
C10 H10A 0.9700 .
C10 H10B 0.9700 .
C11 C12 1.344(3) .
C11 C10 1.487(3) 2_456
C11 C17 1.487(3) .
C12 C13 1.488(3) .
C12 C15 1.490(3) .
C13 C14 1.490(3) .
C13 H13A 0.9700 .
C13 H13B 0.9700 .
C14 C14 1.338(4) 2_456
C16 H16A 0.9600 .
C16 H16B 0.9600 .
C16 H16C 0.9600 .
C18 H18A 0.9600 .
C18 H18B 0.9600 .
C18 H18C 0.9600 .
